data_7109407
loop_
_publ_author_name
'Thais Grancha'
'Jesus Ferrando-Soria'
'Joan Cano'
'Francesc Lloret'
'Miguel Julve'
'Giovanni De Munno'
'Donatella Armentano'
'Emilio Pardo'

_publ_section_title
;
 Enantioselective self-assembly of antiferromagnetic hexacopper(II) wheels
 with chiral amino acid oxamates
;
_journal_name_full Chem.Commun.
_journal_page_first 5942
_journal_paper_doi 10.1039/c3cc42776e
_journal_volume 49
_journal_year 2013
_chemical_formula_sum 'C66 H134 Cu6 N12 O37'
_chemical_formula_weight 2069.09
_chemical_name_systematic
;
?
;
_space_group_IT_number 173
_symmetry_cell_setting hexagonal
_symmetry_space_group_name_Hall 'P 6c'
_symmetry_space_group_name_H-M 'P 63'
_atom_sites_solution_hydrogens geom
_atom_sites_solution_primary direct
_atom_sites_solution_secondary difmap
_audit_creation_method SHELXL-97
_cell_angle_alpha 90.00
_cell_angle_beta 90.00
_cell_angle_gamma 120.00
_cell_formula_units_Z 2
_cell_length_a 16.7208(4)
_cell_length_b 16.7208(4)
_cell_length_c 20.8549(8)
_cell_measurement_reflns_used 9810
_cell_measurement_temperature 296(2)
_cell_measurement_theta_max 21.91
_cell_measurement_theta_min 2.4
_cell_volume 5049.6(3)
_computing_cell_refinement 'Bruker APEX'
_computing_data_collection 'Bruker APEX'
_computing_data_reduction 'Bruker SAINT'
_computing_molecular_graphics 'Bruker SHELXTL'
_computing_publication_material 'Bruker SHELXTL'
_computing_structure_refinement 'SHELXL-97 (Sheldrick, 2008)'
_computing_structure_solution 'SHELXS-97 (Sheldrick, 2008)'
_diffrn_ambient_temperature 296(2)
_diffrn_measured_fraction_theta_full 0.999
_diffrn_measured_fraction_theta_max 0.999
_diffrn_measurement_device_type 'CCD area detector'
_diffrn_measurement_method 'phi and omega scans'
_diffrn_radiation_monochromator graphite
_diffrn_radiation_source 'fine-focus sealed tube'
_diffrn_radiation_type MoK\a
_diffrn_radiation_wavelength 0.71073
_diffrn_reflns_av_R_equivalents 0.0285
_diffrn_reflns_av_sigmaI/netI 0.0170
_diffrn_reflns_limit_h_max 18
_diffrn_reflns_limit_h_min -18
_diffrn_reflns_limit_k_max 18
_diffrn_reflns_limit_k_min -18
_diffrn_reflns_limit_l_max 23
_diffrn_reflns_limit_l_min -23
_diffrn_reflns_number 60872
_diffrn_reflns_theta_full 23.30
_diffrn_reflns_theta_max 23.30
_diffrn_reflns_theta_min 1.41
_exptl_absorpt_coefficient_mu 1.321
_exptl_absorpt_correction_T_max 0.761
_exptl_absorpt_correction_T_min 0.690
_exptl_absorpt_correction_type multi-scan
_exptl_absorpt_process_details sadabs
_exptl_crystal_colour blue
_exptl_crystal_density_diffrn 1.361
_exptl_crystal_density_method 'not measured'
_exptl_crystal_description cubic
_exptl_crystal_F_000 2168
_exptl_crystal_size_max 0.28
_exptl_crystal_size_mid 0.24
_exptl_crystal_size_min 0.22
_refine_diff_density_max 0.933
_refine_diff_density_min -0.598
_refine_diff_density_rms 0.223
_refine_ls_abs_structure_details 'Flack H D (1983), Acta Cryst. A39, 876-881'
_refine_ls_abs_structure_Flack -0.01(2)
_refine_ls_extinction_coef 0.0065(9)
_refine_ls_extinction_expression Fc^*^=kFc[1+0.001xFc^2^\l^3^/sin(2\q)]^-1/4^
_refine_ls_extinction_method SHELXL
_refine_ls_goodness_of_fit_ref 1.144
_refine_ls_hydrogen_treatment riding
_refine_ls_matrix_type full
_refine_ls_number_parameters 358
_refine_ls_number_reflns 4882
_refine_ls_number_restraints 12
_refine_ls_restrained_S_all 1.147
_refine_ls_R_factor_all 0.0745
_refine_ls_R_factor_gt 0.0611
_refine_ls_shift/su_max 0.000
_refine_ls_shift/su_mean 0.000
_refine_ls_structure_factor_coef Fsqd
_refine_ls_weighting_details 'calc w=1/[\s^2^(Fo^2^)+(0.1444P)^2^+0.0000P] where P=(Fo^2^+2Fc^2^)/3'
_refine_ls_weighting_scheme calc
_refine_ls_wR_factor_gt 0.1637
_refine_ls_wR_factor_ref 0.1831
_reflns_number_gt 4368
_reflns_number_total 4882
_reflns_threshold_expression >2sigma(I)
_cod_data_source_file c3cc42776e.txt
_cod_data_source_block wheelr
_cod_original_cell_volume 5049.5(3)
_cod_original_sg_symbol_H-M P6(3)
_cod_database_code 7109407

loop_
_symmetry_equiv_pos_as_xyz
'x, y, z'
'-y, x-y, z'
'-x+y, -x, z'
'-x, -y, z+1/2'
'y, -x+y, z+1/2'
'x-y, x, z+1/2'

loop_
_atom_site_label
_atom_site_type_symbol
_atom_site_fract_x
_atom_site_fract_y
_atom_site_fract_z
_atom_site_U_iso_or_equiv
_atom_site_adp_type
_atom_site_occupancy
_atom_site_symmetry_multiplicity
_atom_site_calc_flag
_atom_site_refinement_flags
Cu1 Cu 0.34930(5) 0.27282(5) 0.24904(4) 0.0796(3) Uani 1 1 d .
O1 O 0.4202(4) 0.3142(4) 0.3288(3) 0.1044(15) Uani 1 1 d .
O2 O 0.4384(9) 0.3948(9) 0.4151(4) 0.183(4) Uani 1 1 d .
N2 N 0.3094(3) 0.3562(3) 0.2734(2) 0.0703(11) Uani 1 1 d .
O3 O 0.2659(3) 0.2499(3) 0.1734(2) 0.0819(11) Uani 1 1 d .
C1 C 0.4065(6) 0.3687(6) 0.3623(4) 0.103(2) Uani 1 1 d .
C2 C 0.3442(4) 0.4049(4) 0.3342(3) 0.0742(13) Uani 1 1 d .
H2A H 0.2918 0.3870 0.3631 0.089 Uiso 1 1 calc R
C3 C 0.3946(5) 0.5073(4) 0.3267(3) 0.105(2) Uani 1 1 d .
H3A H 0.3561 0.5202 0.2978 0.126 Uiso 1 1 calc R
C4 C 0.4030(5) 0.5599(4) 0.3859(3) 0.174(6) Uani 1 1 d R
H4A H 0.3435 0.5351 0.4058 0.261 Uiso 1 1 calc R
H4B H 0.4260 0.6237 0.3754 0.261 Uiso 1 1 calc R
H4C H 0.4449 0.5552 0.4150 0.261 Uiso 1 1 calc R
C4' C 0.4851(8) 0.5447(7) 0.2933(6) 0.147(4) Uani 1 1 d .
H4'A H 0.5138 0.6106 0.2900 0.221 Uiso 1 1 calc R
H4'B H 0.4755 0.5185 0.2511 0.221 Uiso 1 1 calc R
H4'C H 0.5245 0.5291 0.3172 0.221 Uiso 1 1 calc R
C5 C 0.2181(4) 0.2857(4) 0.1831(3) 0.0712(14) Uani 1 1 d .
C6 C 0.2413(3) 0.3510(3) 0.2408(3) 0.0665(13) Uani 1 1 d .
O4 O 0.1505(3) 0.2753(3) 0.1480(2) 0.0801(10) Uani 1 1 d .
O5 O 0.1943(3) 0.3887(3) 0.2525(2) 0.0756(9) Uani 1 1 d .
Cu2 Cu 0.25709(5) -0.07741(4) 0.20328(4) 0.0778(3) Uani 1 1 d .
O11 O 0.3380(4) -0.1019(3) 0.1509(3) 0.1053(16) Uani 1 1 d .
O21 O 0.4730(4) -0.0340(4) 0.1020(3) 0.1140(17) Uani 1 1 d .
N21 N 0.3425(3) 0.0468(3) 0.1817(2) 0.0755(12) Uani 1 1 d .
O6 O 0.2045(3) -0.0171(3) 0.2613(2) 0.0886(12) Uani 1 1 d .
C11 C 0.4100(5) -0.0302(5) 0.1280(3) 0.0872(17) Uani 1 1 d .
C21 C 0.4158(5) 0.0617(4) 0.1382(4) 0.0881(18) Uani 1 1 d .
H21A H 0.4754 0.1048 0.1578 0.106 Uiso 1 1 calc R
C31 C 0.4082(8) 0.1001(9) 0.0711(5) 0.135(4) Uani 1 1 d .
H31A H 0.4511 0.0921 0.0434 0.161 Uiso 1 1 calc R
C41 C 0.443(3) 0.193(2) 0.0733(18) 0.33(2) Uani 1 1 d .
H41A H 0.4381 0.2150 0.0315 0.490 Uiso 1 1 calc R
H41B H 0.5061 0.2236 0.0864 0.490 Uiso 1 1 calc R
H41C H 0.4076 0.2069 0.1034 0.490 Uiso 1 1 calc R
C41' C 0.3222(12) 0.0474(16) 0.0425(6) 0.191(7) Uani 1 1 d .
H41D H 0.3216 0.0740 0.0018 0.287 Uiso 1 1 calc R
H41E H 0.2754 0.0465 0.0697 0.287 Uiso 1 1 calc R
H41F H 0.3102 -0.0145 0.0362 0.287 Uiso 1 1 calc R
C51 C 0.2526(4) 0.0703(4) 0.2574(3) 0.0703(13) Uani 1 1 d .
C61 C 0.3373(4) 0.1093(3) 0.2146(3) 0.0699(13) Uani 1 1 d .
O7 O 0.2363(3) 0.1249(3) 0.2861(2) 0.0855(11) Uani 1 1 d .
O8 O 0.3959(3) 0.1952(3) 0.2168(2) 0.0853(11) Uani 1 1 d .
O1W O 0.0000 0.0000 0.4393(6) 0.218(9) Uani 1 3 d S
O2W O 0.1081(6) 0.1641(7) 0.3556(4) 0.160(3) Uani 1 1 d .
O3W O 0.5614(8) 0.4055(11) 0.4932(5) 0.191(4) Uani 1 1 d .
N3 N 0.0873(6) -0.2484(6) 0.9686(3) 0.124(3) Uani 1 1 d D
C12 C 0.0079(15) -0.302(2) 1.0089(10) 0.40(3) Uani 1 1 d D
H12A H -0.0473 -0.3161 0.9858 0.605 Uiso 1 1 calc R
H12B H 0.0123 -0.2668 1.0466 0.605 Uiso 1 1 calc R
H12C H 0.0059 -0.3581 1.0213 0.605 Uiso 1 1 calc R
C13 C 0.1769(13) -0.2269(13) 1.0055(7) 0.190(6) Uani 1 1 d .
H13A H 0.1750 -0.2056 1.0479 0.286 Uiso 1 1 calc R
H13B H 0.2297 -0.1800 0.9831 0.286 Uiso 1 1 calc R
H13C H 0.1813 -0.2819 1.0083 0.286 Uiso 1 1 calc R
C14 C 0.0931(12) -0.2812(12) 0.9058(5) 0.162(5) Uani 1 1 d D
H14A H 0.0392 -0.2943 0.8814 0.243 Uiso 1 1 calc R
H14B H 0.0969 -0.3364 0.9100 0.243 Uiso 1 1 calc R
H14C H 0.1472 -0.2347 0.8842 0.243 Uiso 1 1 calc R
C15 C 0.0834(14) -0.1658(12) 0.9641(9) 0.199(7) Uani 1 1 d D
H15A H 0.0298 -0.1772 0.9401 0.299 Uiso 1 1 calc R
H15B H 0.1379 -0.1193 0.9429 0.299 Uiso 1 1 calc R
H15C H 0.0801 -0.1449 1.0064 0.299 Uiso 1 1 calc R
N4 N 0.0000 0.0000 0.6342(4) 0.0735(19) Uani 1 3 d SD
C16 C 0.0000 0.0000 0.7030(3) 0.108(4) Uani 1 3 d SD
H16A H -0.0210 0.0405 0.7184 0.162 Uiso 0.33 1 calc PR
H16B H 0.0615 0.0210 0.7184 0.162 Uiso 0.33 1 calc PR
H16C H -0.0405 -0.0615 0.7184 0.162 Uiso 0.33 1 calc PR
C17 C 0.0329 -0.0617 0.6105(3) 0.101(2) Uani 1 1 d RD
H17A H 0.0326 -0.0618 0.5644 0.152 Uiso 1 1 calc R
H17B H -0.0071 -0.1232 0.6259 0.152 Uiso 1 1 calc R
H17C H 0.0946 -0.0402 0.6256 0.152 Uiso 1 1 calc R
N5 N 0.3333 -0.3333 0.1523(4) 0.0725(18) Uani 1 3 d SD
C18 C 0.3333 -0.3333 0.2248(8) 0.252(17) Uani 1 3 d SD
H18A H 0.3849 -0.3381 0.2402 0.378 Uiso 0.33 1 calc PR
H18B H 0.2770 -0.3849 0.2402 0.378 Uiso 0.33 1 calc PR
H18C H 0.3382 -0.2770 0.2402 0.378 Uiso 0.33 1 calc PR
C19 C 0.2529(7) -0.3263(8) 0.1381(7) 0.151(4) Uani 1 1 d D
H19A H 0.2458 -0.3257 0.0924 0.226 Uiso 1 1 calc R
H19B H 0.2600 -0.2703 0.1561 0.226 Uiso 1 1 calc R
H19C H 0.1993 -0.3783 0.1561 0.226 Uiso 1 1 calc R
N6 N 0.6667 0.3333 0.3002(12) 0.148(7) Uani 1 3 d SD
C20 C 0.5921(8) 0.2443(7) 0.2947(9) 0.181(6) Uani 1 1 d D
H20A H 0.5790 0.2285 0.2502 0.271 Uiso 1 1 calc R
H20B H 0.5390 0.2410 0.3150 0.271 Uiso 1 1 calc R
H20C H 0.6067 0.2017 0.3151 0.271 Uiso 1 1 calc R
C22 C 0.6667 0.3333 0.3703(15) 0.35(3) Uiso 1 3 d SD
H22A H 0.6082 0.3233 0.3857 0.520 Uiso 0.33 1 calc PR
H22B H 0.7150 0.3918 0.3857 0.520 Uiso 0.33 1 calc PR
H22C H 0.6767 0.2850 0.3857 0.520 Uiso 0.33 1 calc PR

loop_
_atom_site_aniso_label
_atom_site_aniso_U_11
_atom_site_aniso_U_22
_atom_site_aniso_U_33
_atom_site_aniso_U_23
_atom_site_aniso_U_13
_atom_site_aniso_U_12
Cu1 0.0736(4) 0.0672(4) 0.1007(6) -0.0122(4) -0.0157(4) 0.0371(3)
O1 0.107(3) 0.109(3) 0.115(4) -0.004(3) -0.029(3) 0.067(3)
O2 0.254(10) 0.276(12) 0.098(4) -0.046(6) -0.080(6) 0.192(10)
N2 0.066(2) 0.059(2) 0.081(3) -0.0094(19) -0.016(2) 0.027(2)
O3 0.077(2) 0.080(2) 0.093(3) -0.0165(19) -0.006(2) 0.043(2)
C1 0.134(7) 0.106(5) 0.076(4) -0.010(4) -0.023(4) 0.066(5)
C2 0.073(3) 0.078(3) 0.070(3) -0.005(3) -0.006(3) 0.036(3)
C3 0.118(6) 0.080(4) 0.116(5) -0.021(4) -0.036(5) 0.048(4)
C4 0.236(15) 0.150(9) 0.157(10) -0.075(8) -0.094(11) 0.112(10)
C4' 0.110(7) 0.095(6) 0.173(9) -0.009(6) 0.004(7) 0.003(5)
C5 0.063(3) 0.068(3) 0.068(3) 0.003(2) -0.002(2) 0.022(3)
C6 0.054(2) 0.051(2) 0.085(3) 0.007(2) 0.003(3) 0.019(2)
O4 0.075(2) 0.085(3) 0.075(2) -0.0110(19) -0.0136(18) 0.0358(19)
O5 0.066(2) 0.073(2) 0.087(2) -0.0137(19) -0.0132(18) 0.0345(18)
Cu2 0.0766(5) 0.0611(4) 0.0932(6) 0.0083(4) 0.0135(4) 0.0325(3)
O11 0.101(3) 0.079(3) 0.140(4) 0.002(3) 0.034(3) 0.048(2)
O21 0.097(3) 0.109(4) 0.149(5) 0.011(3) 0.028(3) 0.061(3)
N21 0.074(3) 0.066(3) 0.081(3) 0.007(2) 0.013(2) 0.031(2)
O6 0.086(3) 0.070(2) 0.106(3) 0.007(2) 0.025(2) 0.037(2)
C11 0.082(4) 0.089(4) 0.097(4) 0.005(3) 0.016(3) 0.048(3)
C21 0.076(4) 0.069(3) 0.113(5) 0.007(3) 0.018(3) 0.033(3)
C31 0.133(8) 0.152(9) 0.134(8) 0.077(7) 0.058(7) 0.083(7)
C41 0.41(4) 0.25(3) 0.39(4) 0.14(3) 0.18(4) 0.22(3)
C41' 0.180(14) 0.32(2) 0.099(7) 0.055(10) 0.016(8) 0.144(14)
C51 0.069(3) 0.067(3) 0.078(3) 0.001(3) -0.005(3) 0.036(3)
C61 0.066(3) 0.052(3) 0.093(4) 0.007(2) -0.003(3) 0.030(2)
O7 0.080(3) 0.078(2) 0.101(3) -0.006(2) 0.006(2) 0.042(2)
O8 0.061(2) 0.071(2) 0.119(3) -0.006(2) 0.006(2) 0.0295(19)
O1W 0.279(15) 0.279(15) 0.097(8) 0.000 0.000 0.139(7)
O2W 0.155(6) 0.220(9) 0.130(5) 0.046(5) 0.038(4) 0.114(6)
O3W 0.160(7) 0.295(13) 0.165(7) -0.017(8) -0.024(6) 0.149(8)
N3 0.149(6) 0.174(8) 0.072(4) -0.002(4) 0.011(4) 0.098(6)
C12 0.20(2) 0.50(5) 0.149(14) -0.06(2) 0.055(14) -0.09(3)
C13 0.204(15) 0.224(17) 0.144(9) -0.034(10) -0.053(10) 0.107(13)
C14 0.202(13) 0.222(14) 0.097(6) 0.004(7) 0.020(7) 0.133(13)
C15 0.26(2) 0.241(18) 0.170(13) -0.018(12) -0.017(12) 0.176(18)
N4 0.059(2) 0.059(2) 0.103(6) 0.000 0.000 0.0294(12)
C16 0.117(6) 0.117(6) 0.089(7) 0.000 0.000 0.059(3)
C17 0.089(4) 0.086(4) 0.137(6) -0.001(4) 0.005(4) 0.050(4)
N5 0.071(3) 0.071(3) 0.075(4) 0.000 0.000 0.0357(14)
C18 0.25(2) 0.25(2) 0.26(4) 0.000 0.000 0.123(12)
C19 0.094(5) 0.123(7) 0.250(13) 0.003(8) -0.039(7) 0.064(5)
N6 0.065(3) 0.065(3) 0.32(2) 0.000 0.000 0.0323(17)
C20 0.134(9) 0.108(7) 0.289(17) -0.014(10) -0.066(11) 0.051(7)

loop_
_atom_type_symbol
_atom_type_description
_atom_type_scat_dispersion_real
_atom_type_scat_dispersion_imag
_atom_type_scat_source
C C 0.0033 0.0016 'International Tables Vol C Tables 4.2.6.8 and 6.1.1.4'
H H 0.0000 0.0000 'International Tables Vol C Tables 4.2.6.8 and 6.1.1.4'
N N 0.0061 0.0033 'International Tables Vol C Tables 4.2.6.8 and 6.1.1.4'
O O 0.0106 0.0060 'International Tables Vol C Tables 4.2.6.8 and 6.1.1.4'
Cu Cu 0.3201 1.2651 'International Tables Vol C Tables 4.2.6.8 and 6.1.1.4'

loop_
_geom_angle_atom_site_label_1
_geom_angle_atom_site_label_2
_geom_angle_atom_site_label_3
_geom_angle
_geom_angle_site_symmetry_1
_geom_angle_site_symmetry_3
N2 Cu1 O8 174.3(2) . .
N2 Cu1 O1 83.4(2) . .
O8 Cu1 O1 99.0(2) . .
N2 Cu1 O3 83.35(19) . .
O8 Cu1 O3 94.19(18) . .
O1 Cu1 O3 166.8(2) . .
N2 Cu1 O7 106.89(18) . .
O8 Cu1 O7 78.01(16) . .
O1 Cu1 O7 96.7(2) . .
O3 Cu1 O7 86.70(17) . .
C1 O1 Cu1 115.5(4) . .
C6 N2 C2 126.0(5) . .
C6 N2 Cu1 115.6(4) . .
C2 N2 Cu1 117.0(4) . .
C5 O3 Cu1 109.6(4) . .
O2 C1 O1 124.2(8) . .
O2 C1 C2 117.7(8) . .
O1 C1 C2 118.1(6) . .
N2 C2 C3 112.9(5) . .
N2 C2 C1 105.6(5) . .
C3 C2 C1 112.4(6) . .
C4 C3 C4' 111.4(5) . .
C4 C3 C2 115.2(4) . .
C4' C3 C2 113.7(7) . .
O3 C5 O4 125.5(5) . .
O3 C5 C6 118.7(5) . .
O4 C5 C6 115.8(5) . .
O5 C6 N2 128.0(6) . .
O5 C6 C5 120.8(5) . .
N2 C6 C5 111.2(5) . .
C5 O4 Cu2 106.5(4) . 2
C6 O5 Cu2 113.0(3) . 2
N21 Cu2 O11 82.8(2) . .
N21 Cu2 O5 160.4(2) . 3
O11 Cu2 O5 99.5(2) . 3
N21 Cu2 O6 82.8(2) . .
O11 Cu2 O6 164.1(2) . .
O5 Cu2 O6 91.96(18) 3 .
N21 Cu2 O4 118.2(2) . 3
O11 Cu2 O4 101.4(2) . 3
O5 Cu2 O4 80.65(16) 3 3
O6 Cu2 O4 91.33(18) . 3
C11 O11 Cu2 115.9(4) . .
C61 N21 C21 126.2(5) . .
C61 N21 Cu2 116.3(4) . .
C21 N21 Cu2 116.7(4) . .
C51 O6 Cu2 110.5(4) . .
O21 C11 O11 123.1(7) . .
O21 C11 C21 120.1(6) . .
O11 C11 C21 116.7(5) . .
N21 C21 C11 107.3(5) . .
N21 C21 C31 113.3(6) . .
C11 C21 C31 108.3(7) . .
C41 C31 C41' 117(2) . .
C41 C31 C21 111(2) . .
C41' C31 C21 113.1(9) . .
O7 C51 O6 125.1(5) . .
O7 C51 C61 118.1(5) . .
O6 C51 C61 116.8(5) . .
O8 C61 N21 127.5(5) . .
O8 C61 C51 119.4(5) . .
N21 C61 C51 113.0(4) . .
C51 O7 Cu1 105.0(4) . .
C61 O8 Cu1 115.3(3) . .
C15 N3 C14 110.8(11) . .
C15 N3 C12 100(2) . .
C14 N3 C12 120.7(14) . .
C15 N3 C13 108.3(12) . .
C14 N3 C13 107.2(10) . .
C12 N3 C13 109.6(16) . .
C16 N4 C17 109.6(4) . 3
C16 N4 C17 109.6(4) . .
C17 N4 C17 109.3(4) 3 .
C16 N4 C17 109.6(4) . 2
C17 N4 C17 109.3(4) 3 2
C17 N4 C17 109.3(4) . 2
C19 N5 C19 115.8(5) . 3_655
C19 N5 C19 115.8(5) . 2_545
C19 N5 C19 115.8(5) 3_655 2_545
C19 N5 C18 102.0(7) . .
C19 N5 C18 102.0(7) 3_655 .
C19 N5 C18 102.0(7) 2_545 .
C20 N6 C20 119.3(4) 2_655 3_665
C20 N6 C20 119.3(4) 2_655 .
C20 N6 C20 119.3(4) 3_665 .
C20 N6 C22 94.7(13) 2_655 .
C20 N6 C22 94.7(13) 3_665 .
C20 N6 C22 94.7(13) . .

loop_
_geom_bond_atom_site_label_1
_geom_bond_atom_site_label_2
_geom_bond_distance
_geom_bond_site_symmetry_2
Cu1 N2 1.892(5) .
Cu1 O8 1.938(4) .
Cu1 O1 1.957(5) .
Cu1 O3 2.012(4) .
Cu1 O7 2.369(5) .
O1 C1 1.257(10) .
O2 C1 1.207(10) .
N2 C6 1.291(7) .
N2 C2 1.460(8) .
O3 C5 1.230(7) .
C1 C2 1.557(10) .
C2 C3 1.492(9) .
C3 C4 1.4824 .
C3 C4' 1.491(14) .
C5 O4 1.284(7) .
C5 C6 1.538(8) .
C6 O5 1.254(7) .
O4 Cu2 2.240(4) 2
O5 Cu2 1.982(4) 2
Cu2 N21 1.895(5) .
Cu2 O11 1.936(5) .
Cu2 O5 1.982(4) 3
Cu2 O6 2.036(4) .
Cu2 O4 2.240(4) 3
O11 C11 1.293(8) .
O21 C11 1.214(9) .
N21 C61 1.290(8) .
N21 C21 1.442(9) .
O6 C51 1.270(7) .
C11 C21 1.505(10) .
C21 C31 1.572(13) .
C31 C41 1.37(3) .
C31 C41' 1.39(2) .
C51 O7 1.231(7) .
C51 C61 1.519(8) .
C61 O8 1.272(6) .
N3 C15 1.418(14) .
N3 C14 1.441(12) .
N3 C12 1.443(12) .
N3 C13 1.558(18) .
N4 C16 1.435(10) .
N4 C17 1.476(4) 3
N4 C17 1.476(4) .
N4 C17 1.476(4) 2
N5 C19 1.438(7) .
N5 C19 1.438(7) 3_655
N5 C19 1.438(7) 2_545
N5 C18 1.512(17) .
N6 C20 1.389(10) 2_655
N6 C20 1.389(10) 3_665
N6 C20 1.389(10) .
N6 C22 1.46(2) .
